data_4502028
loop_
_publ_author_name
'Chan, Isa Y. H.'
'Nguyen, Vi T.'
'Bishop, Roger'
'Craig, Donald C.'
'Scudder, Marcia L.'

_publ_section_title
;
 The Design of &#x201C;Awkward&#x201D; Molecules Expected to Yield
 Multiple Crystal Forms30&#x2020;
;
_journal_issue 10
_journal_name_full 'Crystal Growth &amp; Design'
_journal_page_first 4582
_journal_paper_doi 10.1021/cg100883s
_journal_volume 10
_journal_year 2010
_chemical_formula_moiety 'C10 H18 O2'
_chemical_formula_sum 'C10 H18 O2'
_chemical_formula_weight 170.3
_space_group_crystal_system tetragonal
_space_group_IT_number 76
_space_group_name_H-M_alt 'P 41'
_symmetry_space_group_name_Hall 'P 4w'
_symmetry_space_group_name_H-M 'P 41'
_atom_type_scat_source 'International Tables for X-ray Crystallography, Vol. IV'
_audit_creation_method 'RAELSPUB and manual entry'
_cell_angle_alpha 90
_cell_angle_beta 90
_cell_angle_gamma 90
_cell_formula_units_Z 8
_cell_length_a 9.161(2)
_cell_length_b 9.161(2)
_cell_length_c 23.388(7)
_cell_measurement_reflns_used 11
_cell_measurement_temperature 294
_cell_measurement_theta_max 11
_cell_measurement_theta_min 10
_cell_volume 1962.8(8)
_computing_cell_refinement 'CAD4 Version 5.0, (Schagen et al, 1989)'
_computing_data_collection 'CAD4 Version 5.0, (Schagen et al, 1989)'
_computing_data_reduction 'Local program'
_computing_molecular_graphics 'ORTEP-II, (Johnson, 1976)'
_computing_publication_material 'Local programs'
_computing_structure_refinement 'RAELS, (Rae, 1996)'
_computing_structure_solution 'SIR92 (Altomare et al, 1994)'
_diffrn_measured_fraction_theta_full 1.00
_diffrn_measured_fraction_theta_max 1.00
_diffrn_measurement_device_type 'Nonius CAD-4'
_diffrn_measurement_method \w--2\q
_diffrn_radiation_probe x-ray
_diffrn_radiation_type 'Mo K\a'
_diffrn_radiation_wavelength 0.71073
_diffrn_reflns_av_R_equivalents 0.016
_diffrn_reflns_limit_h_max 10
_diffrn_reflns_limit_h_min 0
_diffrn_reflns_limit_k_max 10
_diffrn_reflns_limit_k_min 0
_diffrn_reflns_limit_l_max 27
_diffrn_reflns_limit_l_min 0
_diffrn_reflns_number 1992
_diffrn_reflns_theta_full 25
_diffrn_reflns_theta_max 25
_diffrn_standards_decay_% 6
_diffrn_standards_interval_time 30
_diffrn_standards_number 1
_exptl_absorpt_coefficient_mu 0.076
_exptl_absorpt_correction_type none
_exptl_crystal_colour colourless
_exptl_crystal_density_diffrn 1.15
_exptl_crystal_density_method 'not measured'
_exptl_crystal_description plate
_exptl_crystal_F_000 752.0
_exptl_crystal_size_max 0.25
_exptl_crystal_size_mid 0.20
_exptl_crystal_size_min 0.10
_refine_diff_density_max 0.35
_refine_diff_density_min -0.38
_refine_ls_extinction_method none
_refine_ls_goodness_of_fit_ref 1.26
_refine_ls_hydrogen_treatment noref
_refine_ls_number_parameters 216
_refine_ls_number_reflns 1766
_refine_ls_R_factor_gt 0.062
_refine_ls_shift/su_max 0.002
_refine_ls_structure_factor_coef F
_refine_ls_weighting_details 'w = 1/[\s^2^(F) + 0.0004F^2^]'
_refine_ls_weighting_scheme calc
_refine_ls_wR_factor_ref 0.071
_reflns_number_gt 1062
_reflns_number_total 1766
_reflns_threshold_expression I>2\s(I)
_cod_data_source_file cg100883s_si_002.cif
_cod_data_source_block drb346
_cod_database_code 4502028

loop_
_space_group_symop_id
_space_group_symop_operation_xyz
1 x,y,z
2 -x,-y,1/2+z
3 -y,x,1/4+z
4 y,-x,3/4+z

loop_
_atom_site_label
_atom_site_fract_x
_atom_site_fract_y
_atom_site_fract_z
_atom_site_U_iso_or_equiv
_atom_site_adp_type
_atom_site_type_symbol
_atom_site_occupancy
O1A 0.4804(4) 0.1175(4) 0.5254(0) 0.057(1) Uani O 1.0
O2A 0.4925(3) 0.3926(4) 0.4812(2) 0.052(1) Uani O 1.0
C1A 0.7273(6) 0.2203(6) 0.5358(3) 0.052(2) Uani C 1.0
C2A 0.6338(5) 0.0816(5) 0.5263(3) 0.045(2) Uani C 1.0
C3A 0.6771(6) 0.0385(6) 0.4651(4) 0.060(2) Uani C 1.0
C4A 0.6832(7) 0.1829(6) 0.4322(3) 0.058(2) Uani C 1.0
C5A 0.7347(5) 0.2948(6) 0.4767(3) 0.055(2) Uani C 1.0
C6A 0.6437(5) 0.4328(6) 0.4844(3) 0.045(2) Uani C 1.0
C7A 0.6774(6) 0.4775(7) 0.5444(3) 0.065(2) Uani C 1.0
C8A 0.6721(7) 0.3304(6) 0.5789(3) 0.059(2) Uani C 1.0
C9A 0.6566(8) -0.0354(7) 0.5696(4) 0.079(3) Uani C 1.0
C10A 0.6721(8) 0.5526(7) 0.4409(4) 0.086(3) Uani C 1.0
O1B 0.3205(4) 0.8891(4) 0.4797(2) 0.053(1) Uani O 1.0
O2B 0.3303(3) 0.6164(4) 0.5271(2) 0.054(1) Uani O 1.0
C1B 0.0793(5) 0.7871(6) 0.4743(3) 0.050(2) Uani C 1.0
C2B 0.1699(5) 0.9279(6) 0.4809(3) 0.045(2) Uani C 1.0
C3B 0.1308(6) 0.9751(6) 0.5406(4) 0.058(2) Uani C 1.0
C4B 0.1342(7) 0.8326(6) 0.5760(3) 0.054(2) Uani C 1.0
C5B 0.0847(6) 0.7173(6) 0.5337(3) 0.058(2) Uani C 1.0
C6B 0.1794(6) 0.5785(6) 0.5264(3) 0.052(2) Uani C 1.0
C7B 0.1375(6) 0.5313(6) 0.4661(3) 0.059(2) Uani C 1.0
C8B 0.1331(7) 0.6728(6) 0.4315(3) 0.059(2) Uani C 1.0
C9B 0.1427(8) 1.0434(7) 0.4353(4) 0.081(3) Uani C 1.0
C10B 0.1586(8) 0.4640(7) 0.5722(4) 0.088(3) Uani C 1.0
H1O1A 0.4227 0.0350 0.5089 0.057 Uani H 0.5
H1'O1A 0.4849 0.2184 0.5091 0.057 Uani H 0.5
H1O2A 0.4881 0.2917 0.4974 0.052 Uani H 0.5
H1'O2A 0.4335 0.4739 0.4979 0.052 Uani H 0.5
HC1A 0.8281 0.1898 0.5471 0.052 Uani H 1.0
H1C3A 0.6025 -0.0282 0.4480 0.060 Uani H 1.0
H2C3A 0.7747 -0.0105 0.4648 0.060 Uani H 1.0
H1C4A 0.5846 0.2094 0.4172 0.058 Uani H 1.0
H2C4A 0.7541 0.1765 0.3998 0.058 Uani H 1.0
HC5A 0.8381 0.3227 0.4684 0.055 Uani H 1.0
H1C7A 0.6026 0.5478 0.5590 0.065 Uani H 1.0
H2C7A 0.7764 0.5230 0.5469 0.065 Uani H 1.0
H1C8A 0.5702 0.3070 0.5912 0.059 Uani H 1.0
H2C8A 0.7372 0.3346 0.6132 0.059 Uani H 1.0
H1C9A 0.7624 -0.0620 0.5710 0.079 Uani H 1.0
H2C9A 0.6248 0.0004 0.6080 0.079 Uani H 1.0
H3C9A 0.5979 -0.1233 0.5589 0.079 Uani H 1.0
H1C10A 0.7771 0.5820 0.4426 0.086 Uani H 1.0
H2C10A 0.6487 0.5157 0.4017 0.086 Uani H 1.0
H3C10A 0.6091 0.6389 0.4497 0.086 Uani H 1.0
H1O1B 0.3241 0.7894 0.4970 0.053 Uani H 1.0
H1'O1B 0.3783 0.9716 0.4962 0.053 Uani H 1.0
H1O2B 0.3893 0.5350 0.5104 0.054 Uani H 1.0
H1'O2B 0.3267 0.7161 0.5098 0.054 Uani H 1.0
HC1B -0.0239 0.8135 0.4650 0.050 Uani H 1.0
H1C3B 0.0313 1.0199 0.5415 0.058 Uani H 1.0
H2C3B 0.2038 1.0468 0.5555 0.058 Uani H 1.0
H1C4B 0.0658 0.8386 0.6093 0.054 Uani H 1.0
H2C4B 0.2351 0.8116 0.5902 0.054 Uani H 1.0
HC5B -0.0164 0.6863 0.5442 0.058 Uani H 1.0
H1C7B 0.0397 0.4828 0.4660 0.059 Uani H 1.0
H2C7B 0.2121 0.4628 0.4501 0.059 Uani H 1.0
H1C8B 0.0640 0.6640 0.3986 0.059 Uani H 1.0
H2C8B 0.2325 0.6984 0.4169 0.059 Uani H 1.0
H1C9B 0.0373 1.0717 0.4356 0.081 Uani H 1.0
H2C9B 0.2042 1.1311 0.4435 0.081 Uani H 1.0
H3C9B 0.1688 1.0031 0.3969 0.081 Uani H 1.0
H1C10B 0.0538 0.4337 0.5734 0.088 Uani H 1.0
H2C10B 0.2209 0.3773 0.5634 0.088 Uani H 1.0
H3C10B 0.1873 0.5053 0.6101 0.088 Uani H 1.0

loop_
_atom_site_aniso_label
_atom_site_aniso_U_11
_atom_site_aniso_U_22
_atom_site_aniso_U_33
_atom_site_aniso_U_12
_atom_site_aniso_U_13
_atom_site_aniso_U_23
_atom_site_aniso_type_symbol
O1A 0.037(2) 0.047(2) 0.086(3) -0.013(2) 0.014(2) -0.010(2) O
O2A 0.041(2) 0.043(2) 0.072(3) 0.006(2) -0.011(2) -0.003(2) O
C1A 0.034(3) 0.059(4) 0.063(5) 0.002(3) -0.011(3) 0.003(4) C
C2A 0.042(3) 0.038(3) 0.054(4) 0.003(2) 0.001(3) 0.000(3) C
C3A 0.053(4) 0.055(4) 0.074(6) 0.004(3) 0.013(4) -0.020(4) C
C4A 0.073(5) 0.054(4) 0.045(4) 0.007(3) 0.010(4) -0.007(3) C
C5A 0.032(3) 0.055(4) 0.079(5) 0.003(3) 0.010(3) 0.007(4) C
C6A 0.041(3) 0.041(3) 0.054(5) -0.008(3) -0.004(3) 0.001(3) C
C7A 0.053(4) 0.063(4) 0.080(6) -0.010(3) -0.017(4) -0.020(4) C
C8A 0.084(5) 0.051(4) 0.043(4) 0.002(3) -0.007(4) -0.009(3) C
C9A 0.091(6) 0.064(4) 0.083(7) 0.008(4) 0.002(4) 0.011(4) C
C10A 0.098(6) 0.060(4) 0.100(7) -0.008(4) 0.001(5) 0.012(5) C
O1B 0.039(2) 0.043(2) 0.077(3) -0.007(2) 0.015(2) -0.002(2) O
O2B 0.037(2) 0.050(2) 0.076(3) 0.010(2) -0.009(2) -0.006(2) O
C1B 0.037(3) 0.058(4) 0.055(4) -0.001(3) -0.004(3) 0.003(4) C
C2B 0.041(3) 0.044(3) 0.050(5) 0.001(3) 0.000(3) 0.005(3) C
C3B 0.048(4) 0.055(4) 0.070(5) 0.001(3) 0.000(4) -0.011(4) C
C4B 0.072(5) 0.049(3) 0.043(4) 0.001(3) 0.008(3) -0.010(3) C
C5B 0.041(4) 0.062(4) 0.069(5) -0.002(3) 0.013(4) -0.002(4) C
C6B 0.044(3) 0.043(4) 0.068(5) 0.001(3) 0.006(3) 0.001(3) C
C7B 0.061(4) 0.050(4) 0.065(5) -0.008(3) -0.005(4) -0.010(3) C
C8B 0.078(5) 0.052(4) 0.047(4) -0.010(3) -0.016(4) -0.009(3) C
C9B 0.091(6) 0.070(5) 0.083(7) -0.003(4) -0.009(5) 0.021(5) C
C10B 0.110(6) 0.067(5) 0.086(7) 0.004(4) 0.011(5) 0.030(5) C

loop_
_geom_angle_atom_site_label_1
_geom_angle_atom_site_label_2
_geom_angle_atom_site_label_3
_geom_angle
_geom_angle_site_symmetry_1
_geom_angle_site_symmetry_2
_geom_angle_site_symmetry_3
_geom_angle_publ_flag
C2A C1A C5A 105.0(4) 1_555 1_555 1_555 no
C2A C1A C8A 117.2(5) 1_555 1_555 1_555 no
C5A C1A C8A 108.4(5) 1_555 1_555 1_555 no
O1A C2A C1A 110.7(4) 1_555 1_555 1_555 no
O1A C2A C3A 107.2(4) 1_555 1_555 1_555 no
O1A C2A C9A 108.2(5) 1_555 1_555 1_555 no
C1A C2A C3A 101.6(4) 1_555 1_555 1_555 no
C1A C2A C9A 114.6(5) 1_555 1_555 1_555 no
C3A C2A C9A 114.3(5) 1_555 1_555 1_555 no
C2A C3A C4A 104.8(5) 1_555 1_555 1_555 no
C3A C4A C5A 104.3(5) 1_555 1_555 1_555 no
C1A C5A C4A 107.3(5) 1_555 1_555 1_555 no
C1A C5A C6A 103.7(5) 1_555 1_555 1_555 no
C4A C5A C6A 117.7(5) 1_555 1_555 1_555 no
O2A C6A C5A 108.0(4) 1_555 1_555 1_555 no
O2A C6A C7A 108.6(5) 1_555 1_555 1_555 no
O2A C6A C10A 108.4(5) 1_555 1_555 1_555 no
C5A C6A C7A 103.0(5) 1_555 1_555 1_555 no
C5A C6A C10A 115.2(5) 1_555 1_555 1_555 no
C7A C6A C10A 113.3(5) 1_555 1_555 1_555 no
C6A C7A C8A 104.0(5) 1_555 1_555 1_555 no
C1A C8A C7A 102.7(5) 1_555 1_555 1_555 no
C2B C1B C5B 104.0(5) 1_555 1_555 1_555 no
C2B C1B C8B 117.7(5) 1_555 1_555 1_555 no
C5B C1B C8B 107.3(5) 1_555 1_555 1_555 no
O1B C2B C1B 108.1(4) 1_555 1_555 1_555 no
O1B C2B C3B 108.7(5) 1_555 1_555 1_555 no
O1B C2B C9B 108.5(5) 1_555 1_555 1_555 no
C1B C2B C3B 101.9(5) 1_555 1_555 1_555 no
C1B C2B C9B 115.1(5) 1_555 1_555 1_555 no
C3B C2B C9B 114.3(5) 1_555 1_555 1_555 no
C2B C3B C4B 104.5(5) 1_555 1_555 1_555 no
C3B C4B C5B 103.4(5) 1_555 1_555 1_555 no
C1B C5B C4B 108.1(5) 1_555 1_555 1_555 no
C1B C5B C6B 105.1(5) 1_555 1_555 1_555 no
C4B C5B C6B 118.4(5) 1_555 1_555 1_555 no
O2B C6B C5B 110.0(4) 1_555 1_555 1_555 no
O2B C6B C7B 108.9(5) 1_555 1_555 1_555 no
O2B C6B C10B 106.4(5) 1_555 1_555 1_555 no
C5B C6B C7B 101.2(5) 1_555 1_555 1_555 no
C5B C6B C10B 114.9(6) 1_555 1_555 1_555 no
C7B C6B C10B 115.3(5) 1_555 1_555 1_555 no
C6B C7B C8B 104.8(5) 1_555 1_555 1_555 no
C1B C8B C7B 104.1(6) 1_555 1_555 1_555 no

loop_
_geom_bond_atom_site_label_1
_geom_bond_atom_site_label_2
_geom_bond_distance
_geom_bond_site_symmetry_1
_geom_bond_site_symmetry_2
_geom_bond_publ_flag
O1A C2A 1.443(6) 1_555 1_555 no
O2A C6A 1.435(6) 1_555 1_555 no
C1A C2A 1.549(7) 1_555 1_555 no
C1A C5A 1.543(7) 1_555 1_555 no
C1A C8A 1.513(9) 1_555 1_555 no
C2A C3A 1.537(9) 1_555 1_555 no
C2A C9A 1.489(9) 1_555 1_555 no
C3A C4A 1.531(8) 1_555 1_555 no
C4A C5A 1.536(9) 1_555 1_555 no
C5A C6A 1.525(7) 1_555 1_555 no
C6A C7A 1.494(9) 1_555 1_555 no
C6A C10A 1.519(9) 1_555 1_555 no
C7A C8A 1.571(9) 1_555 1_555 no
O1B C2B 1.425(6) 1_555 1_555 no
O2B C6B 1.425(6) 1_555 1_555 no
C1B C2B 1.541(7) 1_555 1_555 no
C1B C5B 1.530(8) 1_555 1_555 no
C1B C8B 1.529(9) 1_555 1_555 no
C2B C3B 1.505(9) 1_555 1_555 no
C2B C9B 1.522(9) 1_555 1_555 no
C3B C4B 1.547(9) 1_555 1_555 no
C4B C5B 1.518(9) 1_555 1_555 no
C5B C6B 1.548(7) 1_555 1_555 no
C6B C7B 1.524(9) 1_555 1_555 no
C6B C10B 1.512(9) 1_555 1_555 no
C7B C8B 1.529(9) 1_555 1_555 no

loop_
_geom_torsion_atom_site_label_1
_geom_torsion_atom_site_label_2
_geom_torsion_atom_site_label_3
_geom_torsion_atom_site_label_4
_geom_torsion
_geom_torsion_site_symmetry_1
_geom_torsion_site_symmetry_2
_geom_torsion_site_symmetry_3
_geom_torsion_site_symmetry_4
_geom_torsion_publ_flag
C5A C1A C2A O1A -79.6(5) 1_555 1_555 1_555 1_555 no
C5A C1A C2A C3A 34.0(5) 1_555 1_555 1_555 1_555 no
C5A C1A C2A C9A 157.8(5) 1_555 1_555 1_555 1_555 no
C8A C1A C2A O1A 40.9(7) 1_555 1_555 1_555 1_555 no
C8A C1A C2A C3A 154.5(5) 1_555 1_555 1_555 1_555 no
C8A C1A C2A C9A -81.8(7) 1_555 1_555 1_555 1_555 no
C2A C1A C5A C4A -14.5(6) 1_555 1_555 1_555 1_555 no
C2A C1A C5A C6A 110.8(4) 1_555 1_555 1_555 1_555 no
C8A C1A C5A C4A -140.6(4) 1_555 1_555 1_555 1_555 no
C8A C1A C5A C6A -15.3(6) 1_555 1_555 1_555 1_555 no
C2A C1A C8A C7A -129.1(5) 1_555 1_555 1_555 1_555 no
C5A C1A C8A C7A -10.5(6) 1_555 1_555 1_555 1_555 no
O1A C2A C3A C4A 74.6(5) 1_555 1_555 1_555 1_555 no
C1A C2A C3A C4A -41.6(5) 1_555 1_555 1_555 1_555 no
C9A C2A C3A C4A -165.5(5) 1_555 1_555 1_555 1_555 no
C2A C3A C4A C5A 32.9(6) 1_555 1_555 1_555 1_555 no
C3A C4A C5A C1A -11.0(6) 1_555 1_555 1_555 1_555 no
C3A C4A C5A C6A -127.5(5) 1_555 1_555 1_555 1_555 no
C1A C5A C6A O2A -78.6(5) 1_555 1_555 1_555 1_555 no
C1A C5A C6A C7A 36.1(5) 1_555 1_555 1_555 1_555 no
C1A C5A C6A C10A 160.1(5) 1_555 1_555 1_555 1_555 no
C4A C5A C6A O2A 39.7(7) 1_555 1_555 1_555 1_555 no
C4A C5A C6A C7A 154.5(5) 1_555 1_555 1_555 1_555 no
C4A C5A C6A C10A -81.6(7) 1_555 1_555 1_555 1_555 no
O2A C6A C7A C8A 71.0(5) 1_555 1_555 1_555 1_555 no
C5A C6A C7A C8A -43.3(5) 1_555 1_555 1_555 1_555 no
C10A C6A C7A C8A -168.5(5) 1_555 1_555 1_555 1_555 no
C6A C7A C8A C1A 33.2(5) 1_555 1_555 1_555 1_555 no
C5B C1B C2B O1B 78.0(5) 1_555 1_555 1_555 1_555 no
C5B C1B C2B C3B -36.4(5) 1_555 1_555 1_555 1_555 no
C5B C1B C2B C9B -160.6(5) 1_555 1_555 1_555 1_555 no
C8B C1B C2B O1B -40.5(7) 1_555 1_555 1_555 1_555 no
C8B C1B C2B C3B -154.9(5) 1_555 1_555 1_555 1_555 no
C8B C1B C2B C9B 80.9(7) 1_555 1_555 1_555 1_555 no
C2B C1B C5B C4B 16.5(6) 1_555 1_555 1_555 1_555 no
C2B C1B C5B C6B -110.9(4) 1_555 1_555 1_555 1_555 no
C8B C1B C5B C4B 142.0(4) 1_555 1_555 1_555 1_555 no
C8B C1B C5B C6B 14.5(6) 1_555 1_555 1_555 1_555 no
C2B C1B C8B C7B 128.1(5) 1_555 1_555 1_555 1_555 no
C5B C1B C8B C7B 11.4(6) 1_555 1_555 1_555 1_555 no
O1B C2B C3B C4B -71.0(5) 1_555 1_555 1_555 1_555 no
C1B C2B C3B C4B 43.0(5) 1_555 1_555 1_555 1_555 no
C9B C2B C3B C4B 167.7(5) 1_555 1_555 1_555 1_555 no
C2B C3B C4B C5B -32.7(5) 1_555 1_555 1_555 1_555 no
C3B C4B C5B C1B 9.4(6) 1_555 1_555 1_555 1_555 no
C3B C4B C5B C6B 128.7(5) 1_555 1_555 1_555 1_555 no
C1B C5B C6B O2B 80.6(6) 1_555 1_555 1_555 1_555 no
C1B C5B C6B C7B -34.5(6) 1_555 1_555 1_555 1_555 no
C1B C5B C6B C10B -159.4(5) 1_555 1_555 1_555 1_555 no
C4B C5B C6B O2B -40.3(8) 1_555 1_555 1_555 1_555 no
C4B C5B C6B C7B -155.4(5) 1_555 1_555 1_555 1_555 no
C4B C5B C6B C10B 79.7(7) 1_555 1_555 1_555 1_555 no
O2B C6B C7B C8B -73.7(6) 1_555 1_555 1_555 1_555 no
C5B C6B C7B C8B 42.2(6) 1_555 1_555 1_555 1_555 no
C10B C6B C7B C8B 166.8(5) 1_555 1_555 1_555 1_555 no
C6B C7B C8B C1B -33.7(5) 1_555 1_555 1_555 1_555 no
